data_7204848
loop_
_publ_author_name
'Suksangpanya, Unchulee'
'Blake, Alexander J.'
'Hubberstey, Peter'
'Wilson, Claire'

_publ_section_title
;
 Hydrogen-bonded binding of DNA pyrimidine bases to copper(ii) cations
 co-ordinated by polymethylene linked bis(amidino-O-alkylurea) ligands
 to form supramolecular architectures
;
_journal_issue 15
_journal_name_full CrystEngComm
_journal_page_first 70
_journal_paper_doi 10.1039/b401599a
_journal_volume 6
_journal_year 2004
_chemical_formula_moiety 'C8 H18 Cu N8 O2 2+, 2(B F4 -), C5 H6 N 2 O 2, H2 O'
_chemical_formula_sum 'C13 H26 B2 Cu F8 N10 O5'
_chemical_formula_weight 639.60
_chemical_name_systematic
;
?
;
_space_group_IT_number 2
_symmetry_cell_setting triclinic
_symmetry_space_group_name_Hall '-P 1'
_symmetry_space_group_name_H-M 'P -1'
_atom_sites_solution_hydrogens 'water and thymine H atoms from delta-F; others placed geometrically'
_atom_sites_solution_primary direct
_atom_sites_solution_secondary difmap
_audit_creation_method SHELXL-97
_cell_angle_alpha 116.093(1)
_cell_angle_beta 92.310(1)
_cell_angle_gamma 106.550(1)
_cell_formula_units_Z 2
_cell_length_a 10.7999(6)
_cell_length_b 11.3654(6)
_cell_length_c 11.8496(6)
_cell_measurement_reflns_used 5833
_cell_measurement_temperature 150(2)
_cell_measurement_theta_max 28.45
_cell_measurement_theta_min 2.4
_cell_volume 1228.74(11)
_computing_cell_refinement 'Bruker SAINT v6.02'
_computing_data_collection 'Bruker SMART v5.054'
_computing_data_reduction 'Bruker SAINT, SHELXTL'
_computing_molecular_graphics 'Bruker SHELXTL'
_computing_publication_material 'Bruker SHELXTL; PLATON (Spek, 2000)'
_computing_structure_refinement 'SHELXL-97 (Sheldrick, 1997)'
_computing_structure_solution 'SHELXS-97 (Sheldrick, 1990)'
_diffrn_ambient_temperature 150(2)
_diffrn_measured_fraction_theta_full 0.938
_diffrn_measured_fraction_theta_max 0.854
_diffrn_measurement_device_type 'Bruker SMART1000 CCD area detector'
_diffrn_measurement_method omega
_diffrn_radiation_monochromator graphite
_diffrn_radiation_source 'fine-focus sealed tube'
_diffrn_radiation_type MoK\a
_diffrn_radiation_wavelength 0.71073
_diffrn_reflns_av_R_equivalents 0.010
_diffrn_reflns_av_sigmaI/netI 0.017
_diffrn_reflns_limit_h_max 10
_diffrn_reflns_limit_h_min -14
_diffrn_reflns_limit_k_max 14
_diffrn_reflns_limit_k_min -14
_diffrn_reflns_limit_l_max 14
_diffrn_reflns_limit_l_min -15
_diffrn_reflns_number 8567
_diffrn_reflns_theta_full 27.50
_diffrn_reflns_theta_max 28.67
_diffrn_reflns_theta_min 2.00
_diffrn_standards_decay_% 0
_exptl_absorpt_coefficient_mu 0.998
_exptl_absorpt_correction_T_max 0.790
_exptl_absorpt_correction_T_min 0.722
_exptl_absorpt_correction_type multi-scan
_exptl_absorpt_process_details 'SADABS (Bruker, 1999)'
_exptl_crystal_colour purple
_exptl_crystal_density_diffrn 1.729
_exptl_crystal_density_method 'not measured'
_exptl_crystal_description block
_exptl_crystal_F_000 650
_exptl_crystal_size_max 0.36
_exptl_crystal_size_mid 0.30
_exptl_crystal_size_min 0.30
_refine_diff_density_max 1.353
_refine_diff_density_min -0.812
_refine_diff_density_rms 0.097
_refine_ls_extinction_method none
_refine_ls_goodness_of_fit_ref 1.070
_refine_ls_hydrogen_treatment 'water and thymine H atoms with restraints; others riding on  parent atom'
_refine_ls_matrix_type full
_refine_ls_number_parameters 368
_refine_ls_number_reflns 5402
_refine_ls_number_restraints 90
_refine_ls_restrained_S_all 1.263
_refine_ls_R_factor_all 0.0626
_refine_ls_R_factor_gt 0.0563
_refine_ls_shift/su_max 0.001
_refine_ls_shift/su_mean 0.000
_refine_ls_structure_factor_coef Fsqd
_refine_ls_weighting_details 'calc w=1/[\s^2^(Fo^2^)+(0.0906P)^2^+1.9127P] where P=(Fo^2^+2Fc^2^)/3'
_refine_ls_weighting_scheme calc
_refine_ls_wR_factor_gt 0.1562
_refine_ls_wR_factor_ref 0.1622
_reflns_number_gt 4750
_reflns_number_total 5402
_reflns_threshold_expression >2sigma(I)
_cod_data_source_file b401599a.txt
_cod_data_source_block CUOMTH
_cod_depositor_comments
;
The following automatic conversions were performed:
'_symmetry_cell_setting' value 'Triclinic' changed to 'triclinic'
according to '/home/saulius/struct/CIF-dictionaries/cif_core.dic'
dictionary named 'cif_core.dic' version 2.4.1 from 2010-06-29.

Automatic conversion script
Id: cif_fix_enum 1527 2010-12-29 10:47:43Z saulius 
;
_cod_original_cell_volume 1228.8(2)
_cod_original_sg_symbol_H-M P-1
_cod_database_code 7204848

loop_
_symmetry_equiv_pos_as_xyz
'x, y, z'
'-x, -y, -z'

loop_
_atom_site_label
_atom_site_type_symbol
_atom_site_fract_x
_atom_site_fract_y
_atom_site_fract_z
_atom_site_U_iso_or_equiv
_atom_site_adp_type
_atom_site_occupancy
_atom_site_symmetry_multiplicity
_atom_site_calc_flag
_atom_site_refinement_flags
_atom_site_disorder_assembly
_atom_site_disorder_group
Cu1 Cu 0.05329(4) 0.60044(4) 0.68342(4) 0.02718(17) Uani 1 1 d . . .
C101 C 0.2227(5) 0.4414(5) 0.6676(5) 0.0434(10) Uani 1 1 d . . .
H10A H 0.1946 0.3449 0.5967 0.052 Uiso 1 1 calc R . .
H10B H 0.2865 0.4491 0.7350 0.052 Uiso 1 1 calc R . .
N102 N 0.1082(3) 0.4702(3) 0.7200(3) 0.0309(6) Uani 1 1 d . . .
C103 C 0.0513(4) 0.4017(4) 0.7783(4) 0.0317(8) Uani 1 1 d . . .
N104 N -0.0586(3) 0.4204(3) 0.8288(3) 0.0346(7) Uani 1 1 d . . .
H104 H -0.0899 0.3715 0.8682 0.042 Uiso 1 1 calc R . .
C105 C -0.1250(4) 0.5048(4) 0.8256(4) 0.0336(8) Uani 1 1 d . . .
N106 N -0.0938(3) 0.5818(3) 0.7707(3) 0.0321(7) Uani 1 1 d . . .
H106 H -0.1442 0.6312 0.7729 0.038 Uiso 1 1 calc R . .
N131 N 0.0895(4) 0.3074(4) 0.7953(4) 0.0466(9) Uani 1 1 d . . .
H13A H 0.1585 0.2875 0.7660 0.056 Uiso 1 1 calc R . .
H13B H 0.0457 0.2655 0.8359 0.056 Uiso 1 1 calc R . .
O151 O -0.2235(3) 0.4937(3) 0.8875(4) 0.0485(8) Uani 1 1 d . . .
C152 C -0.3110(5) 0.5717(5) 0.8914(6) 0.0587(15) Uani 1 1 d . . .
H15A H -0.3789 0.5541 0.9400 0.088 Uiso 1 1 calc R . .
H15B H -0.3528 0.5421 0.8040 0.088 Uiso 1 1 calc R . .
H15C H -0.2600 0.6713 0.9330 0.088 Uiso 1 1 calc R . .
C201 C 0.2875(5) 0.5395(6) 0.6196(6) 0.0546(13) Uani 1 1 d . . .
H20A H 0.3686 0.6093 0.6820 0.066 Uiso 1 1 calc R . .
H20B H 0.3135 0.4873 0.5379 0.066 Uiso 1 1 calc R . .
N202 N 0.2037(3) 0.6117(3) 0.5990(3) 0.0316(7) Uani 1 1 d . . .
C203 C 0.2455(4) 0.6887(4) 0.5439(4) 0.0351(8) Uani 1 1 d . . .
N204 N 0.1738(4) 0.7650(4) 0.5267(4) 0.0401(8) Uani 1 1 d . . .
H204 H 0.1992 0.8007 0.4755 0.048 Uiso 1 1 calc R . .
C205 C 0.0696(4) 0.7912(4) 0.5792(4) 0.0344(8) Uani 1 1 d . . .
N206 N 0.0115(3) 0.7361(3) 0.6457(3) 0.0311(6) Uani 1 1 d . . .
H206 H -0.0539 0.7627 0.6774 0.037 Uiso 1 1 calc R . .
N231 N 0.3569(4) 0.7019(5) 0.4985(5) 0.0586(12) Uani 1 1 d . . .
H23A H 0.4084 0.6564 0.5047 0.070 Uiso 1 1 calc R . .
H23B H 0.3789 0.7559 0.4624 0.070 Uiso 1 1 calc R . .
O251 O 0.0361(3) 0.8795(4) 0.5500(3) 0.0483(8) Uani 1 1 d . . .
C252 C -0.0637(5) 0.9351(5) 0.6115(5) 0.0487(11) Uani 1 1 d . . .
H25A H -0.0790 0.9982 0.5811 0.073 Uiso 1 1 calc R . .
H25B H -0.0331 0.9861 0.7045 0.073 Uiso 1 1 calc R . .
H25C H -0.1460 0.8583 0.5900 0.073 Uiso 1 1 calc R . .
N1 N -0.2791(3) 0.0266(3) 1.1130(3) 0.0306(6) Uani 1 1 d . . .
H1 H -0.3137 -0.0178 1.1552 0.037 Uiso 1 1 calc R . .
C2 C -0.1675(4) 0.0112(4) 1.0704(3) 0.0284(7) Uani 1 1 d . . .
O21 O -0.1126(3) -0.0631(3) 1.0859(3) 0.0332(6) Uani 1 1 d . . .
N3 N -0.1174(3) 0.0890(3) 1.0097(3) 0.0291(6) Uani 1 1 d . . .
H3 H -0.0425 0.0850 0.9844 0.035 Uiso 1 1 calc R . .
C4 C -0.1732(4) 0.1717(4) 0.9854(4) 0.0309(7) Uani 1 1 d . . .
O41 O -0.1168(3) 0.2345(3) 0.9283(3) 0.0435(7) Uani 1 1 d . . .
C5 C -0.2947(4) 0.1808(4) 1.0304(4) 0.0312(7) Uani 1 1 d . . .
C51 C -0.3620(5) 0.2661(5) 1.0023(5) 0.0439(10) Uani 1 1 d . . .
H51A H -0.4423 0.2621 1.0382 0.066 Uiso 1 1 calc R . .
H51B H -0.3847 0.2290 0.9094 0.066 Uiso 1 1 calc R . .
H51C H -0.3029 0.3628 1.0409 0.066 Uiso 1 1 calc R . .
C6 C -0.3412(4) 0.1081(4) 1.0935(4) 0.0307(7) Uani 1 1 d . . .
H6 H -0.407(5) 0.111(5) 1.126(4) 0.033(12) Uiso 1 1 d . . .
O1 O 0.2974(6) 0.8969(6) 0.3896(6) 0.0923(17) Uani 1 1 d D . .
H1A H 0.323(10) 0.932(10) 0.343(8) 0.139 Uiso 1 1 d D . .
H1B H 0.348(9) 0.966(8) 0.453(7) 0.139 Uiso 1 1 d D . .
B1 B 0.3841(5) 0.1864(5) 0.7057(5) 0.0610(17) Uani 1 1 d D . .
F11 F 0.3884(3) 0.0766(3) 0.7249(3) 0.0623(8) Uani 1 1 d D . .
F12B F 0.2489(5) 0.1530(5) 0.6551(5) 0.067(2) Uiso 0.645(12) 1 d PD . .
F12A F 0.3161(12) 0.1665(11) 0.5991(9) 0.082(4) Uiso 0.355(12) 1 d PD . .
F13A F 0.3825(10) 0.2985(7) 0.8211(6) 0.094(3) Uiso 0.75(2) 1 d PD . .
F13B F 0.445(2) 0.3158(9) 0.7989(15) 0.073(7) Uiso 0.25(2) 1 d PD . .
F14A F 0.5197(8) 0.2561(9) 0.7101(12) 0.069(3) Uiso 0.404(14) 1 d PD . .
F14B F 0.4777(13) 0.2287(13) 0.6475(15) 0.033(5) Uiso 0.194(16) 1 d PD . .
F14C F 0.4233(10) 0.1659(10) 0.5879(8) 0.065(3) Uiso 0.402(13) 1 d PD . .
B2 B -0.3391(4) 0.7873(5) 0.7305(4) 0.0467(12) Uani 1 1 d D . .
F21 F -0.2155(2) 0.7831(3) 0.7637(3) 0.0446(6) Uani 1 1 d D . .
F22 F -0.3978(3) 0.6838(4) 0.6104(3) 0.0726(10) Uani 1 1 d D . .
F23 F -0.4094(3) 0.7884(4) 0.8229(3) 0.0759(11) Uani 1 1 d D . .
F24 F -0.3250(4) 0.9132(4) 0.7290(4) 0.0836(12) Uani 1 1 d D . .

loop_
_atom_site_aniso_label
_atom_site_aniso_U_11
_atom_site_aniso_U_22
_atom_site_aniso_U_33
_atom_site_aniso_U_23
_atom_site_aniso_U_13
_atom_site_aniso_U_12
Cu1 0.0283(3) 0.0269(2) 0.0318(3) 0.01771(19) 0.01008(17) 0.00999(18)
C101 0.044(2) 0.054(3) 0.053(3) 0.035(2) 0.022(2) 0.029(2)
N102 0.0288(16) 0.0304(15) 0.0381(17) 0.0196(13) 0.0097(13) 0.0104(12)
C103 0.0345(19) 0.0297(17) 0.0331(18) 0.0168(15) 0.0054(15) 0.0106(15)
N104 0.0376(18) 0.0326(16) 0.0440(19) 0.0270(15) 0.0140(15) 0.0106(14)
C105 0.0324(19) 0.0288(17) 0.042(2) 0.0194(16) 0.0119(16) 0.0092(15)
N106 0.0331(16) 0.0314(15) 0.0422(17) 0.0235(14) 0.0151(13) 0.0143(13)
N131 0.054(2) 0.055(2) 0.062(2) 0.044(2) 0.0280(19) 0.0325(19)
O151 0.0484(18) 0.0478(17) 0.078(2) 0.0463(17) 0.0385(17) 0.0249(14)
C152 0.049(3) 0.055(3) 0.102(4) 0.051(3) 0.047(3) 0.030(2)
C201 0.042(2) 0.060(3) 0.098(4) 0.058(3) 0.041(3) 0.030(2)
N202 0.0305(16) 0.0311(15) 0.0366(16) 0.0185(13) 0.0115(13) 0.0102(12)
C203 0.0313(19) 0.0354(19) 0.039(2) 0.0200(17) 0.0118(16) 0.0076(15)
N204 0.0410(19) 0.049(2) 0.047(2) 0.0350(17) 0.0190(16) 0.0155(16)
C205 0.038(2) 0.0373(19) 0.0354(19) 0.0239(16) 0.0074(16) 0.0115(16)
N206 0.0327(16) 0.0353(16) 0.0353(16) 0.0231(14) 0.0122(13) 0.0141(13)
N231 0.044(2) 0.068(3) 0.097(4) 0.062(3) 0.040(2) 0.025(2)
O251 0.0544(19) 0.064(2) 0.062(2) 0.0525(18) 0.0268(16) 0.0304(16)
C252 0.067(3) 0.057(3) 0.056(3) 0.044(2) 0.024(2) 0.037(2)
N1 0.0319(16) 0.0317(15) 0.0339(16) 0.0205(13) 0.0129(13) 0.0095(12)
C2 0.0304(18) 0.0285(16) 0.0286(17) 0.0168(14) 0.0080(13) 0.0073(14)
O21 0.0350(14) 0.0380(14) 0.0413(15) 0.0286(12) 0.0156(11) 0.0153(11)
N3 0.0304(15) 0.0321(15) 0.0357(16) 0.0232(13) 0.0144(12) 0.0128(12)
C4 0.0331(19) 0.0290(17) 0.0357(19) 0.0178(15) 0.0116(15) 0.0128(14)
O41 0.0500(18) 0.0479(16) 0.0616(19) 0.0428(16) 0.0299(15) 0.0264(14)
C5 0.0312(18) 0.0305(17) 0.0361(19) 0.0176(15) 0.0112(15) 0.0124(14)
C51 0.044(2) 0.050(2) 0.060(3) 0.036(2) 0.020(2) 0.027(2)
C6 0.0282(18) 0.0315(17) 0.0336(18) 0.0156(15) 0.0107(15) 0.0107(14)
O1 0.109(4) 0.108(4) 0.132(5) 0.098(4) 0.075(4) 0.062(3)
B1 0.059(4) 0.086(5) 0.085(4) 0.070(4) 0.032(3) 0.038(3)
F11 0.068(2) 0.075(2) 0.084(2) 0.0654(19) 0.0311(17) 0.0316(16)
B2 0.043(3) 0.063(3) 0.044(3) 0.026(2) 0.016(2) 0.029(2)
F21 0.0379(13) 0.0571(15) 0.0563(15) 0.0361(13) 0.0153(11) 0.0244(12)
F22 0.0519(18) 0.080(2) 0.0565(19) 0.0021(17) 0.0070(14) 0.0310(17)
F23 0.066(2) 0.120(3) 0.070(2) 0.049(2) 0.0398(17) 0.059(2)
F24 0.088(3) 0.065(2) 0.110(3) 0.046(2) 0.004(2) 0.0363(19)

loop_
_atom_type_symbol
_atom_type_description
_atom_type_scat_dispersion_real
_atom_type_scat_dispersion_imag
_atom_type_scat_source
C C 0.0033 0.0016 'International Tables Vol C Tables 4.2.6.8 and 6.1.1.4'
B B 0.0013 0.0007 'International Tables Vol C Tables 4.2.6.8 and 6.1.1.4'
Cu Cu 0.3201 1.2651 'International Tables Vol C Tables 4.2.6.8 and 6.1.1.4'
F F 0.0171 0.0103 'International Tables Vol C Tables 4.2.6.8 and 6.1.1.4'
N N 0.0061 0.0033 'International Tables Vol C Tables 4.2.6.8 and 6.1.1.4'
O O 0.0106 0.0060 'International Tables Vol C Tables 4.2.6.8 and 6.1.1.4'
H H 0.0000 0.0000 'International Tables Vol C Tables 4.2.6.8 and 6.1.1.4'

loop_
_geom_angle_atom_site_label_1
_geom_angle_atom_site_label_2
_geom_angle_atom_site_label_3
_geom_angle
_geom_angle_site_symmetry_1
_geom_angle_site_symmetry_3
_geom_angle_publ_flag
N206 Cu1 N106 92.33(14) . . ?
N206 Cu1 N102 175.81(13) . . ?
N106 Cu1 N102 91.51(13) . . ?
N206 Cu1 N202 91.07(14) . . ?
N106 Cu1 N202 176.59(13) . . ?
N102 Cu1 N202 85.08(14) . . ?
N102 C101 C201 111.5(3) . . ?
N102 C101 H10A 109.3 . . ?
C201 C101 H10A 109.3 . . ?
N102 C101 H10B 109.3 . . ?
C201 C101 H10B 109.3 . . ?
H10A C101 H10B 108.0 . . ?
C103 N102 C101 117.5(3) . . ?
C103 N102 Cu1 127.8(3) . . ?
C101 N102 Cu1 114.5(3) . . ?
N102 C103 N131 125.5(4) . . ?
N102 C103 N104 121.6(3) . . ?
N131 C103 N104 113.0(3) . . ?
C105 N104 C103 128.4(3) . . ?
C105 N104 H104 115.8 . . ?
C103 N104 H104 115.8 . . ?
N106 C105 O151 127.1(4) . . ?
N106 C105 N104 124.0(4) . . ?
O151 C105 N104 108.9(3) . . ?
C105 N106 Cu1 126.7(3) . . ?
C105 N106 H106 116.7 . . ?
Cu1 N106 H106 116.7 . . ?
C103 N131 H13A 120.0 . . ?
C103 N131 H13B 120.0 . . ?
H13A N131 H13B 120.0 . . ?
C105 O151 C152 118.0(3) . . ?
O151 C152 H15A 109.5 . . ?
O151 C152 H15B 109.5 . . ?
H15A C152 H15B 109.5 . . ?
O151 C152 H15C 109.5 . . ?
H15A C152 H15C 109.5 . . ?
H15B C152 H15C 109.5 . . ?
N202 C201 C101 113.3(4) . . ?
N202 C201 H20A 108.9 . . ?
C101 C201 H20A 108.9 . . ?
N202 C201 H20B 108.9 . . ?
C101 C201 H20B 108.9 . . ?
H20A C201 H20B 107.7 . . ?
C203 N202 C201 118.3(3) . . ?
C203 N202 Cu1 128.0(3) . . ?
C201 N202 Cu1 113.0(3) . . ?
N202 C203 N231 125.0(4) . . ?
N202 C203 N204 121.2(4) . . ?
N231 C203 N204 113.8(4) . . ?
C205 N204 C203 127.8(3) . . ?
C205 N204 H204 116.1 . . ?
C203 N204 H204 116.1 . . ?
N206 C205 O251 125.9(4) . . ?
N206 C205 N204 124.3(4) . . ?
O251 C205 N204 109.8(3) . . ?
C205 N206 Cu1 126.8(3) . . ?
C205 N206 H206 116.6 . . ?
Cu1 N206 H206 116.6 . . ?
C203 N231 H23A 120.0 . . ?
C203 N231 H23B 120.0 . . ?
H23A N231 H23B 120.0 . . ?
C205 O251 C252 118.2(3) . . ?
O251 C252 H25A 109.5 . . ?
O251 C252 H25B 109.5 . . ?
H25A C252 H25B 109.5 . . ?
O251 C252 H25C 109.5 . . ?
H25A C252 H25C 109.5 . . ?
H25B C252 H25C 109.5 . . ?
C2 N1 C6 123.2(3) . . ?
C2 N1 H1 118.4 . . ?
C6 N1 H1 118.4 . . ?
O21 C2 N1 123.5(3) . . ?
O21 C2 N3 122.1(3) . . ?
N1 C2 N3 114.4(3) . . ?
C4 N3 C2 126.1(3) . . ?
C4 N3 H3 116.9 . . ?
C2 N3 H3 116.9 . . ?
O41 C4 N3 118.7(3) . . ?
O41 C4 C5 124.6(3) . . ?
N3 C4 C5 116.7(3) . . ?
C6 C5 C4 116.9(3) . . ?
C6 C5 C51 124.3(4) . . ?
C4 C5 C51 118.7(3) . . ?
C5 C51 H51A 109.5 . . ?
C5 C51 H51B 109.5 . . ?
H51A C51 H51B 109.5 . . ?
C5 C51 H51C 109.5 . . ?
H51A C51 H51C 109.5 . . ?
H51B C51 H51C 109.5 . . ?
C5 C6 N1 122.5(4) . . ?
C5 C6 H6 123(3) . . ?
N1 C6 H6 114(3) . . ?
H1A O1 H1B 91(9) . . ?
F12A B1 F13B 119.2(9) . . ?
F12A B1 F14B 76.5(10) . . ?
F13B B1 F14B 81.0(13) . . ?
F12A B1 F11 121.6(6) . . ?
F13B B1 F11 119.1(7) . . ?
F14B B1 F11 115.4(6) . . ?
F12A B1 F13A 117.2(7) . . ?
F13B B1 F13A 31.1(9) . . ?
F14B B1 F13A 110.8(8) . . ?
F11 B1 F13A 110.7(5) . . ?
F12A B1 F14C 50.4(7) . . ?
F13B B1 F14C 112.0(12) . . ?
F14B B1 F14C 33.6(7) . . ?
F11 B1 F14C 107.9(5) . . ?
F13A B1 F14C 137.6(7) . . ?
F12A B1 F12B 43.5(6) . . ?
F13B B1 F12B 116.1(10) . . ?
F14B B1 F12B 119.3(8) . . ?
F11 B1 F12B 105.3(4) . . ?
F13A B1 F12B 93.0(5) . . ?
F14C B1 F12B 93.1(6) . . ?
F12A B1 F14A 106.3(8) . . ?
F13B B1 F14A 60.8(12) . . ?
F14B B1 F14A 30.4(6) . . ?
F11 B1 F14A 103.6(5) . . ?
F13A B1 F14A 91.7(7) . . ?
F14C B1 F14A 62.6(7) . . ?
F12B B1 F14A 146.9(6) . . ?
F12A F12B B1 63.0(5) . . ?
F12B F12A F14C 139.7(8) . . ?
F12B F12A B1 73.5(6) . . ?
F14C F12A B1 68.5(6) . . ?
F12B F12A F14B 124.8(8) . . ?
F14C F12A F14B 26.4(6) . . ?
B1 F12A F14B 52.1(5) . . ?
F13B F13A B1 69.0(7) . . ?
F13A F13B B1 79.9(10) . . ?
F13A F13B F14A 142.4(10) . . ?
B1 F13B F14A 63.3(8) . . ?
F13A F13B F14B 127.5(11) . . ?
B1 F13B F14B 49.7(7) . . ?
F14A F13B F14B 24.3(6) . . ?
F14B F14A F13B 103.8(13) . . ?
F14B F14A B1 67.4(7) . . ?
F13B F14A B1 55.8(6) . . ?
F14B F14A F14C 15.7(9) . . ?
F13B F14A F14C 104.1(8) . . ?
B1 F14A F14C 57.9(5) . . ?
F14A F14B F14C 149.8(16) . . ?
F14A F14B B1 82.1(9) . . ?
F14C F14B B1 78.2(8) . . ?
F14A F14B F12A 132.3(10) . . ?
F14C F14B F12A 40.8(9) . . ?
B1 F14B F12A 51.4(5) . . ?
F14A F14B F13B 51.8(11) . . ?
F14C F14B F13B 123.6(11) . . ?
B1 F14B F13B 49.3(7) . . ?
F12A F14B F13B 85.2(9) . . ?
F14B F14C F12A 112.8(12) . . ?
F14B F14C B1 68.3(7) . . ?
F12A F14C B1 61.0(5) . . ?
F14B F14C F14A 14.5(8) . . ?
F12A F14C F14A 112.8(8) . . ?
B1 F14C F14A 59.6(5) . . ?
F23 B2 F22 115.3(4) . . ?
F23 B2 F21 109.2(4) . . ?
F22 B2 F21 110.1(3) . . ?
F23 B2 F24 105.4(4) . . ?
F22 B2 F24 106.9(4) . . ?
F21 B2 F24 109.8(4) . . ?

loop_
_geom_bond_atom_site_label_1
_geom_bond_atom_site_label_2
_geom_bond_distance
_geom_bond_site_symmetry_2
_geom_bond_publ_flag
Cu1 N206 1.941(3) . ?
Cu1 N106 1.941(3) . ?
Cu1 N102 1.943(3) . ?
Cu1 N202 1.945(3) . ?
C101 N102 1.461(5) . ?
C101 C201 1.484(6) . ?
C101 H10A 0.9900 . ?
C101 H10B 0.9900 . ?
N102 C103 1.302(5) . ?
C103 N131 1.340(5) . ?
C103 N104 1.379(5) . ?
N104 C105 1.363(5) . ?
N104 H104 0.8800 . ?
C105 N106 1.286(5) . ?
C105 O151 1.325(5) . ?
N106 H106 0.8800 . ?
N131 H13A 0.8800 . ?
N131 H13B 0.8800 . ?
O151 C152 1.457(6) . ?
C152 H15A 0.9800 . ?
C152 H15B 0.9800 . ?
C152 H15C 0.9800 . ?
C201 N202 1.461(6) . ?
C201 H20A 0.9900 . ?
C201 H20B 0.9900 . ?
N202 C203 1.302(5) . ?
C203 N231 1.334(5) . ?
C203 N204 1.385(6) . ?
N204 C205 1.352(5) . ?
N204 H204 0.8800 . ?
C205 N206 1.288(5) . ?
C205 O251 1.326(5) . ?
N206 H206 0.8800 . ?
N231 H23A 0.8800 . ?
N231 H23B 0.8800 . ?
O251 C252 1.462(6) . ?
C252 H25A 0.9800 . ?
C252 H25B 0.9800 . ?
C252 H25C 0.9800 . ?
N1 C2 1.353(5) . ?
N1 C6 1.374(5) . ?
N1 H1 0.8800 . ?
C2 O21 1.230(5) . ?
C2 N3 1.381(4) . ?
N3 C4 1.371(5) . ?
N3 H3 0.8800 . ?
C4 O41 1.244(5) . ?
C4 C5 1.449(5) . ?
C5 C6 1.353(5) . ?
C5 C51 1.498(5) . ?
C51 H51A 0.9800 . ?
C51 H51B 0.9800 . ?
C51 H51C 0.9800 . ?
C6 H6 0.82(5) . ?
O1 H1A 0.826(12) . ?
O1 H1B 0.827(12) . ?
B1 F12A 1.330(7) . ?
B1 F13B 1.332(8) . ?
B1 F14B 1.342(7) . ?
B1 F11 1.375(5) . ?
B1 F13A 1.405(6) . ?
B1 F14C 1.414(7) . ?
B1 F12B 1.432(6) . ?
B1 F14A 1.440(7) . ?
F12B F12A 1.028(12) . ?
F12A F14C 1.172(15) . ?
F12A F14B 1.654(18) . ?
F13A F13B 0.74(2) . ?
F13B F14A 1.41(3) . ?
F13B F14B 1.74(2) . ?
F14A F14B 0.736(15) . ?
F14A F14C 1.482(16) . ?
F14B F14C 0.798(15) . ?
B2 F23 1.355(5) . ?
B2 F22 1.356(5) . ?
B2 F21 1.397(5) . ?
B2 F24 1.403(5) . ?

loop_
_geom_torsion_atom_site_label_1
_geom_torsion_atom_site_label_2
_geom_torsion_atom_site_label_3
_geom_torsion_atom_site_label_4
_geom_torsion
_geom_torsion_site_symmetry_1
_geom_torsion_site_symmetry_2
_geom_torsion_site_symmetry_3
_geom_torsion_site_symmetry_4
_geom_torsion_publ_flag
C201 C101 N102 C103 -172.5(4) . . . . ?
C201 C101 N102 Cu1 11.2(5) . . . . ?
N206 Cu1 N102 C103 158.9(17) . . . . ?
N106 Cu1 N102 C103 2.3(4) . . . . ?
N202 Cu1 N102 C103 -177.8(4) . . . . ?
N206 Cu1 N102 C101 -25.2(19) . . . . ?
N106 Cu1 N102 C101 178.2(3) . . . . ?
N202 Cu1 N102 C101 -2.0(3) . . . . ?
C101 N102 C103 N131 0.6(6) . . . . ?
Cu1 N102 C103 N131 176.3(3) . . . . ?
C101 N102 C103 N104 -178.9(4) . . . . ?
Cu1 N102 C103 N104 -3.1(6) . . . . ?
N102 C103 N104 C105 1.4(6) . . . . ?
N131 C103 N104 C105 -178.2(4) . . . . ?
C103 N104 C105 N106 1.0(7) . . . . ?
C103 N104 C105 O151 -178.8(4) . . . . ?
O151 C105 N106 Cu1 178.5(3) . . . . ?
N104 C105 N106 Cu1 -1.2(6) . . . . ?
N206 Cu1 N106 C105 -178.5(4) . . . . ?
N102 Cu1 N106 C105 -0.2(4) . . . . ?
N202 Cu1 N106 C105 -3(2) . . . . ?
N106 C105 O151 C152 2.6(7) . . . . ?
N104 C105 O151 C152 -177.6(4) . . . . ?
N102 C101 C201 N202 -17.6(7) . . . . ?
C101 C201 N202 C203 -172.7(4) . . . . ?
C101 C201 N202 Cu1 16.2(6) . . . . ?
N206 Cu1 N202 C203 0.4(4) . . . . ?
N106 Cu1 N202 C203 -175(2) . . . . ?
N102 Cu1 N202 C203 -178.0(4) . . . . ?
N206 Cu1 N202 C201 170.4(3) . . . . ?
N106 Cu1 N202 C201 -5(2) . . . . ?
N102 Cu1 N202 C201 -8.0(3) . . . . ?
C201 N202 C203 N231 3.5(7) . . . . ?
Cu1 N202 C203 N231 173.1(4) . . . . ?
C201 N202 C203 N204 -177.0(4) . . . . ?
Cu1 N202 C203 N204 -7.5(6) . . . . ?
N202 C203 N204 C205 12.0(7) . . . . ?
N231 C203 N204 C205 -168.5(4) . . . . ?
C203 N204 C205 N206 -7.2(7) . . . . ?
C203 N204 C205 O251 173.8(4) . . . . ?
O251 C205 N206 Cu1 177.0(3) . . . . ?
N204 C205 N206 Cu1 -1.9(6) . . . . ?
N106 Cu1 N206 C205 -175.9(4) . . . . ?
N102 Cu1 N206 C205 28(2) . . . . ?
N202 Cu1 N206 C205 4.4(4) . . . . ?
N206 C205 O251 C252 8.8(7) . . . . ?
N204 C205 O251 C252 -172.2(4) . . . . ?
C6 N1 C2 O21 -178.9(4) . . . . ?
C6 N1 C2 N3 2.5(5) . . . . ?
O21 C2 N3 C4 178.2(4) . . . . ?
N1 C2 N3 C4 -3.1(5) . . . . ?
C2 N3 C4 O41 -179.2(4) . . . . ?
C2 N3 C4 C5 1.6(6) . . . . ?
O41 C4 C5 C6 -178.5(4) . . . . ?
N3 C4 C5 C6 0.6(5) . . . . ?
O41 C4 C5 C51 2.9(6) . . . . ?
N3 C4 C5 C51 -178.0(4) . . . . ?
C4 C5 C6 N1 -1.2(6) . . . . ?
C51 C5 C6 N1 177.3(4) . . . . ?
C2 N1 C6 C5 -0.5(6) . . . . ?
F13B B1 F12B F12A 105.8(13) . . . . ?
F14B B1 F12B F12A 11.5(11) . . . . ?
F11 B1 F12B F12A -120.1(8) . . . . ?
F13A B1 F12B F12A 127.5(9) . . . . ?
F14C B1 F12B F12A -10.6(8) . . . . ?
F14A B1 F12B F12A 29.8(13) . . . . ?
B1 F12B F12A F14C 20.0(16) . . . . ?
B1 F12B F12A F14B -9.9(9) . . . . ?
F13B B1 F12A F12B -98.3(15) . . . . ?
F14B B1 F12A F12B -169.7(9) . . . . ?
F11 B1 F12A F12B 78.6(8) . . . . ?
F13A B1 F12A F12B -62.9(9) . . . . ?
F14C B1 F12A F12B 166.3(11) . . . . ?
F14A B1 F12A F12B -163.6(7) . . . . ?
F13B B1 F12A F14C 95.5(15) . . . . ?
F14B B1 F12A F14C 24.1(7) . . . . ?
F11 B1 F12A F14C -87.7(9) . . . . ?
F13A B1 F12A F14C 130.8(9) . . . . ?
F12B B1 F12A F14C -166.3(11) . . . . ?
F14A B1 F12A F14C 30.2(9) . . . . ?
F13B B1 F12A F14B 71.4(15) . . . . ?
F11 B1 F12A F14B -111.8(8) . . . . ?
F13A B1 F12A F14B 106.7(9) . . . . ?
F14C B1 F12A F14B -24.1(7) . . . . ?
F12B B1 F12A F14B 169.7(9) . . . . ?
F14A B1 F12A F14B 6.1(8) . . . . ?
F12A B1 F13A F13B -102.2(16) . . . . ?
F14B B1 F13A F13B -17.1(17) . . . . ?
F11 B1 F13A F13B 112.3(15) . . . . ?
F14C B1 F13A F13B -42.2(18) . . . . ?
F12B B1 F13A F13B -140.1(15) . . . . ?
F14A B1 F13A F13B 7.1(15) . . . . ?
B1 F13A F13B F14A -12(3) . . . . ?
B1 F13A F13B F14B 15.5(14) . . . . ?
F12A B1 F13B F13A 94.9(16) . . . . ?
F14B B1 F13B F13A 163.8(15) . . . . ?
F11 B1 F13B F13A -82.0(16) . . . . ?
F14C B1 F13B F13A 150.8(12) . . . . ?
F12B B1 F13B F13A 45.5(16) . . . . ?
F14A B1 F13B F13A -171.8(18) . . . . ?
F12A B1 F13B F14A -93.2(11) . . . . ?
F14B B1 F13B F14A -24.3(7) . . . . ?
F11 B1 F13B F14A 89.9(10) . . . . ?
F13A B1 F13B F14A 171.8(18) . . . . ?
F14C B1 F13B F14A -37.4(9) . . . . ?
F12B B1 F13B F14A -142.6(8) . . . . ?
F12A B1 F13B F14B -68.9(12) . . . . ?
F11 B1 F13B F14B 114.2(9) . . . . ?
F13A B1 F13B F14B -163.8(15) . . . . ?
F14C B1 F13B F14B -13.0(8) . . . . ?
F12B B1 F13B F14B -118.3(9) . . . . ?
F14A B1 F13B F14B 24.3(7) . . . . ?
F13A F13B F14A F14B 63(4) . . . . ?
B1 F13B F14A F14B 49.8(12) . . . . ?
F13A F13B F14A B1 13(3) . . . . ?
F14B F13B F14A B1 -49.8(12) . . . . ?
F13A F13B F14A F14C 47(3) . . . . ?
B1 F13B F14A F14C 33.6(7) . . . . ?
F14B F13B F14A F14C -16.2(9) . . . . ?
F12A B1 F14A F14B -11.8(14) . . . . ?
F13B B1 F14A F14B -126.6(15) . . . . ?
F11 B1 F14A F14B 117.5(12) . . . . ?
F13A B1 F14A F14B -130.8(13) . . . . ?
F14C B1 F14A F14B 14.1(12) . . . . ?
F12B B1 F14A F14B -32.7(18) . . . . ?
F12A B1 F14A F13B 114.8(10) . . . . ?
F14B B1 F14A F13B 126.6(15) . . . . ?
F11 B1 F14A F13B -116.0(8) . . . . ?
F13A B1 F14A F13B -4.2(9) . . . . ?
F14C B1 F14A F13B 140.7(10) . . . . ?
F12B B1 F14A F13B 93.9(14) . . . . ?
F12A B1 F14A F14C -25.9(7) . . . . ?
F13B B1 F14A F14C -140.7(10) . . . . ?
F14B B1 F14A F14C -14.1(12) . . . . ?
F11 B1 F14A F14C 103.4(6) . . . . ?
F13A B1 F14A F14C -144.9(6) . . . . ?
F12B B1 F14A F14C -46.8(11) . . . . ?
F13B F14A F14B F14C -93(4) . . . . ?
B1 F14A F14B F14C -50(3) . . . . ?
F13B F14A F14B B1 -43.2(10) . . . . ?
F14C F14A F14B B1 50(3) . . . . ?
F13B F14A F14B F12A -31(2) . . . . ?
B1 F14A F14B F12A 12.3(14) . . . . ?
F14C F14A F14B F12A 62(3) . . . . ?
B1 F14A F14B F13B 43.2(10) . . . . ?
F14C F14A F14B F13B 93(4) . . . . ?
F12A B1 F14B F14A 168.4(14) . . . . ?
F13B B1 F14B F14A 45.3(14) . . . . ?
F11 B1 F14B F14A -72.8(14) . . . . ?
F13A B1 F14B F14A 54.1(13) . . . . ?
F14C B1 F14B F14A -157(2) . . . . ?
F12B B1 F14B F14A 160.2(11) . . . . ?
F12A B1 F14B F14C -34.7(11) . . . . ?
F13B B1 F14B F14C -157.8(13) . . . . ?
F11 B1 F14B F14C 84.2(12) . . . . ?
F13A B1 F14B F14C -148.9(10) . . . . ?
F12B B1 F14B F14C -42.8(13) . . . . ?
F14A B1 F14B F14C 157(2) . . . . ?
F13B B1 F14B F12A -123.1(9) . . . . ?
F11 B1 F14B F12A 118.9(7) . . . . ?
F13A B1 F14B F12A -114.2(8) . . . . ?
F14C B1 F14B F12A 34.7(11) . . . . ?
F12B B1 F14B F12A -8.1(7) . . . . ?
F14A B1 F14B F12A -168.4(14) . . . . ?
F12A B1 F14B F13B 123.1(9) . . . . ?
F11 B1 F14B F13B -118.0(9) . . . . ?
F13A B1 F14B F13B 8.9(9) . . . . ?
F14C B1 F14B F13B 157.8(13) . . . . ?
F12B B1 F14B F13B 115.0(9) . . . . ?
F14A B1 F14B F13B -45.3(14) . . . . ?
F12B F12A F14B F14A -4(3) . . . . ?
F14C F12A F14B F14A -137(3) . . . . ?
B1 F12A F14B F14A -15.7(18) . . . . ?
F12B F12A F14B F14C 133.6(17) . . . . ?
B1 F12A F14B F14C 121.5(14) . . . . ?
F12B F12A F14B B1 12.1(10) . . . . ?
F14C F12A F14B B1 -121.5(14) . . . . ?
F12B F12A F14B F13B -27.5(13) . . . . ?
F14C F12A F14B F13B -161.1(15) . . . . ?
B1 F12A F14B F13B -39.6(6) . . . . ?
F13A F13B F14B F14A -137(2) . . . . ?
B1 F13B F14B F14A -116.5(14) . . . . ?
F13A F13B F14B F14C 6(3) . . . . ?
B1 F13B F14B F14C 26.4(14) . . . . ?
F14A F13B F14B F14C 143(2) . . . . ?
F13A F13B F14B B1 -20.2(18) . . . . ?
F14A F13B F14B B1 116.5(14) . . . . ?
F13A F13B F14B F12A 21(2) . . . . ?
B1 F13B F14B F12A 41.1(7) . . . . ?
F14A F13B F14B F12A 157.6(14) . . . . ?
F14A F14B F14C F12A 93(4) . . . . ?
B1 F14B F14C F12A 42.9(10) . . . . ?
F13B F14B F14C F12A 22.8(19) . . . . ?
F14A F14B F14C B1 50(3) . . . . ?
F12A F14B F14C B1 -42.9(10) . . . . ?
F13B F14B F14C B1 -20.1(11) . . . . ?
B1 F14B F14C F14A -50(3) . . . . ?
F12A F14B F14C F14A -93(4) . . . . ?
F13B F14B F14C F14A -70(3) . . . . ?
F12B F12A F14C F14B -67(2) . . . . ?
B1 F12A F14C F14B -46.3(12) . . . . ?
F12B F12A F14C B1 -20.6(16) . . . . ?
F14B F12A F14C B1 46.3(12) . . . . ?
F12B F12A F14C F14A -51(2) . . . . ?
B1 F12A F14C F14A -30.6(8) . . . . ?
F14B F12A F14C F14A 15.7(9) . . . . ?
F12A B1 F14C F14B 134.2(14) . . . . ?
F13B B1 F14C F14B 23.8(15) . . . . ?
F11 B1 F14C F14B -109.2(11) . . . . ?
F13A B1 F14C F14B 45.7(15) . . . . ?
F12B B1 F14C F14B 143.6(12) . . . . ?
F14A B1 F14C F14B -12.9(11) . . . . ?
F13B B1 F14C F12A -110.4(12) . . . . ?
F14B B1 F14C F12A -134.2(14) . . . . ?
F11 B1 F14C F12A 116.6(8) . . . . ?
F13A B1 F14C F12A -88.4(12) . . . . ?
F12B B1 F14C F12A 9.4(8) . . . . ?
F14A B1 F14C F12A -147.1(9) . . . . ?
F12A B1 F14C F14A 147.1(9) . . . . ?
F13B B1 F14C F14A 36.7(10) . . . . ?
F14B B1 F14C F14A 12.9(11) . . . . ?
F11 B1 F14C F14A -96.3(6) . . . . ?
F13A B1 F14C F14A 58.6(10) . . . . ?
F12B B1 F14C F14A 156.5(6) . . . . ?
F13B F14A F14C F14B 91(4) . . . . ?
B1 F14A F14C F14B 124(4) . . . . ?
F14B F14A F14C F12A -93(4) . . . . ?
F13B F14A F14C F12A -1.6(12) . . . . ?
B1 F14A F14C F12A 31.1(8) . . . . ?
F14B F14A F14C B1 -124(4) . . . . ?
F13B F14A F14C B1 -32.7(8) . . . . ?
